data_4308438
loop_
_publ_author_name
'Matsunaga, Yuki'
'Fujisawa, Kiyoshi'
'Ibi, Naoko'
'Miyashita, Yoshitaro'
'Okamoto, Ken-ichi'

_publ_section_title
;
 Structural and Spectroscopic Characterization of First-Row
 Transition Metal(II) Substituted Blue Copper Model Complexes
 with Hydrotris(pyrazolyl)borate+
;
_journal_coden_ASTM INOCAJ
_journal_issue 2
_journal_name_full 'Inorganic Chemistry'
_journal_page_first 325
_journal_page_last 335
_journal_paper_doi 10.1021/ic049814x
_journal_volume 44
_journal_year 2005
_chemical_formula_moiety 'C40 H62 B F5 Fe N6 S '
_chemical_formula_sum 'C40 H62 B F5 Fe N6 S'
_chemical_formula_weight 820.68
_space_group_IT_number 14
_symmetry_cell_setting monoclinic
_symmetry_Int_Tables_number 14
_symmetry_space_group_name_Hall '-P 2yn'
_symmetry_space_group_name_H-M 'P 1 21/n 1'
_cell_angle_alpha 90
_cell_angle_beta 99.350(7)
_cell_angle_gamma 90
_cell_formula_units_Z 4
_cell_length_a 21.843(11)
_cell_length_b 9.461(4)
_cell_length_c 21.893(11)
_cell_measurement_reflns_used 744
_cell_measurement_temperature 212.1
_cell_measurement_theta_max 27.5
_cell_measurement_theta_min 4.0
_cell_volume 4464(4)
_computing_cell_refinement CrystalClear
_computing_data_collection CrystalClear
_computing_data_reduction CrystalStructure
_computing_publication_material 'CrystalStructure Ver. 3.5.1'
_computing_structure_refinement CRYSTALS
_computing_structure_solution SIR92
_diffrn_detector_area_resol_mean 7.32
_diffrn_measured_fraction_theta_full 0.9944
_diffrn_measured_fraction_theta_max 0.9944
_diffrn_measurement_device_type 'Rigaku Mercury'
_diffrn_measurement_method \w
_diffrn_radiation_type 'Mo K\a'
_diffrn_radiation_wavelength 0.7107
_diffrn_reflns_av_R_equivalents 0.060
_diffrn_reflns_limit_h_max 28
_diffrn_reflns_limit_h_min -25
_diffrn_reflns_limit_k_max 9
_diffrn_reflns_limit_k_min -12
_diffrn_reflns_limit_l_max 22
_diffrn_reflns_limit_l_min -28
_diffrn_reflns_number 36931
_diffrn_reflns_theta_full 27.48
_diffrn_reflns_theta_max 27.48
_exptl_absorpt_coefficient_mu 0.439
_exptl_absorpt_correction_T_max 0.978
_exptl_absorpt_correction_T_min 0.618
_exptl_absorpt_correction_type multi-scan
_exptl_absorpt_process_details 'Jacobson, R. (1998)  Private communication'
_exptl_crystal_colour colorless
_exptl_crystal_density_diffrn 1.221
_exptl_crystal_density_method 'not measured'
_exptl_crystal_description platelet
_exptl_crystal_F_000 1744.00
_exptl_crystal_size_max 0.30
_exptl_crystal_size_mid 0.25
_exptl_crystal_size_min 0.05
_refine_diff_density_max 0.56
_refine_diff_density_min -0.37
_refine_ls_extinction_method none
_refine_ls_goodness_of_fit_ref 1.792
_refine_ls_hydrogen_treatment refall
_refine_ls_number_parameters 549
_refine_ls_number_reflns 4487
_refine_ls_R_factor_gt 0.0630
_refine_ls_shift/su_max 0.0010
_refine_ls_structure_factor_coef F
_refine_ls_weighting_details 'w = 1/\s^2^(Fo)'
_refine_ls_weighting_scheme sigma
_refine_ls_wR_factor_ref 0.0570
_reflns_number_gt 4487
_reflns_number_total 10199
_reflns_threshold_expression F^2^>2.0\s(F^2^)
_cod_data_source_file ic049814xsi20041011_033639_3.cif
_cod_data_source_block '[FeL(SC6F5)]'
_cod_original_cell_volume 4464.5(36)
_cod_original_formula_sum 'C40 H62 B F5 Fe N6 S '
_cod_database_code 4308438

loop_
_symmetry_equiv_pos_as_xyz
x,y,z
-x,-y,-z
-x+1/2,y+1/2,-z+1/2
x+1/2,-y+1/2,z+1/2

loop_
_atom_site_label
_atom_site_type_symbol
_atom_site_fract_x
_atom_site_fract_y
_atom_site_fract_z
_atom_site_U_iso_or_equiv
_atom_site_adp_type
_atom_site_occupancy
_atom_site_symmetry_multiplicity
_atom_site_calc_flag
_atom_site_refinement_flags
_atom_site_disorder_assembly
_atom_site_disorder_group
Fe1 Fe 0.92679(3) 0.14129(8) 0.20604(3) 0.0359(2) Uani 1.00 1 d . . .
S1 S 0.99317(8) 0.2661(2) 0.27797(7) 0.0622(5) Uani 1.00 1 d . . .
F41 F 1.0461(2) 0.3975(5) 0.3979(2) 0.097(2) Uani 1.00 1 d . . .
F42 F 1.0194(2) 0.3440(6) 0.5106(2) 0.139(2) Uani 1.00 1 d . . .
F43 F 0.9304(3) 0.1500(7) 0.5256(2) 0.163(2) Uani 1.00 1 d . . .
F44 F 0.8681(2) 0.0139(5) 0.4239(2) 0.112(2) Uani 1.00 1 d . . .
F45 F 0.8956(1) 0.0652(4) 0.3118(1) 0.0647(12) Uani 1.00 1 d . . .
N11 N 0.9235(2) -0.0684(4) 0.1832(2) 0.0344(12) Uani 1.00 1 d . . .
N12 N 0.8866(2) -0.0992(4) 0.1269(2) 0.0314(12) Uani 1.00 1 d . . .
N21 N 0.9496(2) 0.1881(4) 0.1200(2) 0.0354(12) Uani 1.00 1 d . . .
N22 N 0.9123(2) 0.1220(4) 0.0708(2) 0.0335(12) Uani 1.00 1 d . . .
N31 N 0.8346(2) 0.1767(4) 0.1730(2) 0.0358(12) Uani 1.00 1 d . . .
N32 N 0.8129(2) 0.1130(4) 0.1164(2) 0.0336(12) Uani 1.00 1 d . . .
C11 C 0.9536(3) -0.2692(7) 0.3186(3) 0.075(2) Uani 1.00 1 d . . .
C12 C 1.0450(3) -0.2753(7) 0.2649(3) 0.076(2) Uani 1.00 1 d . . .
C13 C 0.9854(2) -0.1995(6) 0.2697(2) 0.045(2) Uani 1.00 1 d . . .
C14 C 0.9429(2) -0.1936(5) 0.2084(2) 0.036(2) Uani 1.00 1 d . . .
C15 C 0.9196(2) -0.3043(5) 0.1691(2) 0.041(2) Uani 1.00 1 d . . .
C16 C 0.8837(2) -0.2415(5) 0.1185(2) 0.035(2) Uani 1.00 1 d . . .
C17 C 0.8459(3) -0.3112(5) 0.0631(3) 0.046(2) Uani 1.00 1 d . . .
C18 C 0.7794(3) -0.3078(8) 0.0670(3) 0.100(3) Uani 1.00 1 d . . .
C19 C 0.8670(3) -0.4598(7) 0.0551(3) 0.094(3) Uani 1.00 1 d . . .
C21 C 1.0978(3) 0.2544(8) 0.1562(4) 0.129(4) Uani 1.00 1 d . . .
C22 C 1.0577(3) 0.4772(7) 0.1089(3) 0.090(3) Uani 1.00 1 d . . .
C23 C 1.0424(3) 0.3417(6) 0.1367(3) 0.055(2) Uani 1.00 1 d . . .
C24 C 0.9926(3) 0.2599(6) 0.0960(2) 0.042(2) Uani 1.00 1 d . . .
C25 C 0.9840(2) 0.2408(6) 0.0319(2) 0.045(2) Uani 1.00 1 d . . .
C26 C 0.9329(2) 0.1536(5) 0.0172(2) 0.036(2) Uani 1.00 1 d . . .
C27 C 0.9018(3) 0.1039(6) -0.0449(2) 0.044(2) Uani 1.00 1 d . . .
C28 C 0.8437(3) 0.1950(7) -0.0663(2) 0.062(2) Uani 1.00 1 d . . .
C29 C 0.9454(3) 0.1095(6) -0.0923(2) 0.055(2) Uani 1.00 1 d . . .
C31 C 0.8292(3) 0.4531(8) 0.2494(3) 0.110(3) Uani 1.00 1 d . . .
C32 C 0.7293(3) 0.3603(7) 0.2669(3) 0.079(3) Uani 1.00 1 d . . .
C33 C 0.7921(3) 0.3226(6) 0.2507(3) 0.046(2) Uani 1.00 1 d . . .
C34 C 0.7856(2) 0.2442(5) 0.1903(2) 0.036(2) Uani 1.00 1 d . . .
C35 C 0.7336(2) 0.2259(5) 0.1453(2) 0.042(2) Uani 1.00 1 d . . .
C36 C 0.7513(2) 0.1428(6) 0.0994(2) 0.039(2) Uani 1.00 1 d . . .
C37 C 0.7118(2) 0.0916(6) 0.0410(2) 0.047(2) Uani 1.00 1 d . . .
C38 C 0.6596(3) -0.0012(7) 0.0559(3) 0.078(3) Uani 1.00 1 d . . .
C39 C 0.6856(3) 0.2172(7) 0.0020(3) 0.079(2) Uani 1.00 1 d . . .
C40 C 0.9725(3) 0.2316(7) 0.3504(2) 0.048(2) Uani 1.00 1 d . . .
C41 C 1.0024(3) 0.3004(8) 0.4032(3) 0.068(2) Uani 1.00 1 d . . .
C42 C 0.9881(4) 0.2737(9) 0.4610(3) 0.089(3) Uani 1.00 1 d . . .
C43 C 0.9442(4) 0.1763(10) 0.4682(3) 0.093(3) Uani 1.00 1 d . . .
C44 C 0.9126(3) 0.1080(8) 0.4176(3) 0.076(3) Uani 1.00 1 d . . .
C45 C 0.9276(3) 0.1373(7) 0.3607(3) 0.053(2) Uani 1.00 1 d . . .
C51 C 0.3648(10) 0.529(2) 0.1260(7) 0.266(9) Uani 1.00 1 d . . .
C52 C 0.2979(13) 0.544(3) 0.140(2) 0.42(2) Uani 1.00 1 d . . .
C53 C 0.3059(11) 0.530(2) 0.2011(7) 0.251(10) Uani 1.00 1 d . . .
C54 C 0.2452(8) 0.556(2) 0.2254(12) 0.235(11) Uani 1.00 1 d . . .
C55 C 0.2411(11) 0.536(2) 0.2901(9) 0.277(11) Uani 1.00 1 d . . .
C56 C 0.1950(8) 0.538(3) 0.323(2) 0.36(2) Uani 1.00 1 d . . .
C57 C 0.2031(10) 0.590(2) 0.3812(7) 0.285(11) Uani 1.00 1 d . . .
B1 B 0.8592(3) 0.0250(6) 0.0843(3) 0.034(2) Uani 1.00 1 d . . .

loop_
_atom_site_aniso_label
_atom_site_aniso_U_11
_atom_site_aniso_U_22
_atom_site_aniso_U_33
_atom_site_aniso_U_12
_atom_site_aniso_U_13
_atom_site_aniso_U_23
Fe1 0.0366(4) 0.0366(4) 0.0325(4) -0.0003(4) -0.0001(3) -0.00(0)
S1 0.0606(11) 0.0828(13) 0.0419(9) -0.0279(9) 0.0042(8) -0.01(0)
F41 0.086(3) 0.141(4) 0.061(2) -0.056(3) -0.001(2) -0.03(-2)
F42 0.137(4) 0.226(6) 0.046(2) -0.060(4) -0.004(3) -0.04(-3)
F43 0.184(5) 0.256(7) 0.055(3) -0.070(5) 0.032(3) -0.01(0)
F44 0.123(4) 0.125(4) 0.094(3) -0.046(3) 0.036(3) 0.02(2)
F45 0.063(2) 0.066(3) 0.062(2) -0.018(2) 0.003(2) -0.01(0)
N11 0.034(3) 0.035(3) 0.033(2) 0.000(2) -0.000(2) -0.00(0)
N12 0.032(2) 0.035(3) 0.027(2) -0.001(2) 0.003(2) -0.00(0)
N21 0.035(3) 0.037(3) 0.033(2) -0.002(2) 0.001(2) -0.00(0)
N22 0.034(2) 0.033(3) 0.031(2) -0.000(2) -0.003(2) -0.00(0)
N31 0.037(3) 0.035(3) 0.033(2) 0.001(2) -0.001(2) -0.00(0)
N32 0.032(2) 0.036(3) 0.031(2) 0.000(2) 0.001(2) -0.00(0)
C11 0.079(5) 0.095(6) 0.046(4) -0.011(4) -0.004(4) 0.01(1)
C12 0.054(4) 0.099(6) 0.070(5) 0.018(4) -0.008(4) 0.002(2)
C13 0.044(4) 0.044(4) 0.044(3) 0.003(3) -0.004(3) 0.004(4)
C14 0.035(3) 0.033(3) 0.038(3) 0.001(2) 0.002(3) 0.005(5)
C15 0.050(4) 0.023(3) 0.051(3) 0.001(3) 0.008(3) -0.00(0)
C16 0.039(3) 0.028(3) 0.040(3) -0.003(3) 0.008(3) -0.01(0)
C17 0.052(4) 0.033(3) 0.050(4) 0.000(3) -0.002(3) -0.00(0)
C18 0.084(6) 0.121(7) 0.089(6) -0.017(5) 0.000(5) -0.03(-2)
C19 0.104(6) 0.063(5) 0.104(6) 0.003(4) -0.014(5) -0.04(-3)
C21 0.096(6) 0.063(6) 0.194(9) -0.004(5) -0.082(6) -0.02(-1)
C22 0.102(6) 0.064(5) 0.093(6) -0.043(4) -0.015(5) 0.008(8)
C23 0.059(4) 0.049(4) 0.053(4) -0.017(3) -0.004(3) 0.007(7)
C24 0.048(4) 0.034(3) 0.041(3) -0.009(3) -0.001(3) 0.007(7)
C25 0.050(4) 0.042(4) 0.040(3) -0.014(3) 0.002(3) 0.006(6)
C26 0.044(3) 0.030(3) 0.033(3) 0.002(3) 0.003(2) 0.003(3)
C27 0.059(4) 0.036(4) 0.036(3) -0.010(3) 0.005(3) 0.003(3)
C28 0.057(4) 0.086(5) 0.039(3) -0.016(4) -0.002(3) 0.004(4)
C29 0.078(5) 0.049(4) 0.040(3) 0.001(3) 0.017(3) 0.0010(10)
C31 0.119(7) 0.114(7) 0.112(6) -0.054(6) 0.066(5) -0.06(-5)
C32 0.084(5) 0.088(5) 0.074(5) -0.022(4) 0.039(4) -0.03(-2)
C33 0.043(4) 0.041(4) 0.054(4) 0.009(3) 0.003(3) -0.01(0)
C34 0.037(3) 0.032(3) 0.042(3) 0.004(3) 0.010(3) 0.001(1)
C35 0.037(3) 0.042(4) 0.047(3) 0.009(3) 0.006(3) -0.00(0)
C36 0.032(3) 0.042(3) 0.039(3) -0.001(3) -0.002(2) 0.004(4)
C37 0.033(3) 0.062(4) 0.044(3) 0.009(3) -0.003(3) -0.01(0)
C38 0.048(4) 0.095(6) 0.083(5) -0.018(4) -0.011(4) -0.01(0)
C39 0.082(5) 0.087(6) 0.058(4) 0.021(4) -0.022(4) 0.003(3)
C40 0.038(3) 0.071(4) 0.032(3) -0.001(3) -0.003(3) -0.01(0)
C41 0.053(4) 0.095(6) 0.051(4) -0.015(4) -0.001(3) -0.01(0)
C42 0.084(6) 0.137(8) 0.039(4) -0.029(5) -0.008(4) -0.01(0)
C43 0.101(6) 0.138(8) 0.040(4) -0.018(6) 0.017(4) 0.003(3)
C44 0.082(5) 0.088(6) 0.057(4) -0.017(4) 0.009(4) 0.009(9)
C45 0.045(4) 0.059(4) 0.052(4) -0.001(4) -0.004(3) -0.00(0)
C51 0.37(2) 0.19(2) 0.20(2) -0.02(2) -0.08(2) 0.08(8)
C52 0.30(3) 0.47(4) 0.46(4) 0.04(3) -0.05(4) 0.3(3)
C53 0.47(3) 0.16(1) 0.104(11) -0.01(2) -0.03(2) 0.04(4)
C54 0.16(2) 0.16(2) 0.36(3) 0.007(12) -0.01(2) -0.03(-2)
C55 0.27(2) 0.34(3) 0.20(2) -0.01(2) -0.03(2) 0.2(2)
C56 0.096(12) 0.44(4) 0.54(5) 0.09(2) 0.07(2) 0.01(2)
C57 0.32(2) 0.31(3) 0.25(2) 0.18(2) 0.13(2) 0.2(2)
B1 0.039(4) 0.033(4) 0.028(3) -0.005(3) -0.001(3) -0.01(0)

loop_
_atom_type_symbol
_atom_type_description
_atom_type_scat_dispersion_real
_atom_type_scat_dispersion_imag
_atom_type_scat_source
Fe Fe 0.346 0.844
;
International Tables for Crystallography
(1992, Vol. C, Tables 4.2.6.8 and 6.1.1.4)
;
S S 0.125 0.123
;
International Tables for Crystallography
(1992, Vol. C, Tables 4.2.6.8 and 6.1.1.4)
;
N N 0.006 0.003
;
International Tables for Crystallography
(1992, Vol. C, Tables 4.2.6.8 and 6.1.1.4)
;
C C 0.003 0.002
;
International Tables for Crystallography
(1992, Vol. C, Tables 4.2.6.8 and 6.1.1.4)
;
B B 0.001 0.001
;
International Tables for Crystallography
(1992, Vol. C, Tables 4.2.6.8 and 6.1.1.4)
;
H H 0.000 0.000
;
International Tables for Crystallography
(1992, Vol. C, Table 6.1.1.4)
;
F F 0.017 0.010
;
International Tables for Crystallography
(1992, Vol. C, Tables 4.2.6.8 and 6.1.1.4)
;

loop_
_geom_angle_atom_site_label_1
_geom_angle_atom_site_label_2
_geom_angle_atom_site_label_3
_geom_angle
_geom_angle_publ_flag
_geom_angle_site_symmetry_1
_geom_angle_site_symmetry_2
_geom_angle_site_symmetry_3
S1 Fe1 N11 131.5(1) yes . . .
S1 Fe1 N21 107.2(1) yes . . .
S1 Fe1 N31 129.3(1) yes . . .
N11 Fe1 N21 89.4(2) yes . . .
N11 Fe1 N31 94.5(2) yes . . .
N21 Fe1 N31 90.6(2) yes . . .
C40 S1 Fe1 107.4(2) yes . . .
N12 N11 C14 106.1(4) yes . . .
N12 N11 Fe1 114.4(3) yes . . .
C14 N11 Fe1 139.2(3) yes . . .
C16 N12 B1 131.4(4) yes . . .
C16 N12 N11 109.6(4) yes . . .
B1 N12 N11 118.9(4) yes . . .
N22 N21 C24 106.6(4) yes . . .
N22 N21 Fe1 114.3(3) yes . . .
C24 N21 Fe1 139.0(3) yes . . .
C26 N22 B1 131.4(4) yes . . .
C26 N22 N21 109.7(4) yes . . .
B1 N22 N21 118.8(4) yes . . .
N32 N31 C34 106.5(3) yes . . .
N32 N31 Fe1 114.6(3) yes . . .
C34 N31 Fe1 138.9(3) yes . . .
C36 N32 B1 132.0(4) yes . . .
C36 N32 N31 109.3(4) yes . . .
B1 N32 N31 118.7(3) yes . . .
C14 C13 C11 111.1(4) yes . . .
C14 C13 C12 111.8(5) yes . . .
C11 C13 C12 109.9(5) yes . . .
C15 C14 N11 110.3(4) yes . . .
C15 C14 C13 129.2(5) yes . . .
N11 C14 C13 120.4(4) yes . . .
C16 C15 C14 105.9(4) yes . . .
C17 C16 N12 123.5(4) yes . . .
C17 C16 C15 128.6(5) yes . . .
N12 C16 C15 108.0(4) yes . . .
C18 C17 C19 110.7(5) yes . . .
C18 C17 C16 111.2(5) yes . . .
C19 C17 C16 111.5(5) yes . . .
C24 C23 C21 111.4(5) yes . . .
C24 C23 C22 113.1(5) yes . . .
C21 C23 C22 112.0(6) yes . . .
C25 C24 N21 110.0(4) yes . . .
C25 C24 C23 128.9(5) yes . . .
N21 C24 C23 121.1(5) yes . . .
C26 C25 C24 106.4(5) yes . . .
C27 C26 N22 123.6(4) yes . . .
C27 C26 C25 129.0(5) yes . . .
N22 C26 C25 107.3(4) yes . . .
C28 C27 C29 110.4(4) yes . . .
C28 C27 C26 109.2(4) yes . . .
C29 C27 C26 111.6(4) yes . . .
C34 C33 C31 111.7(5) yes . . .
C34 C33 C32 111.3(4) yes . . .
C31 C33 C32 109.1(5) yes . . .
C35 C34 N31 109.6(4) yes . . .
C35 C34 C33 129.4(5) yes . . .
N31 C34 C33 120.9(4) yes . . .
C36 C35 C34 107.1(5) yes . . .
C37 C36 N32 124.7(5) yes . . .
C37 C36 C35 127.8(4) yes . . .
N32 C36 C35 107.4(4) yes . . .
C38 C37 C39 110.2(5) yes . . .
C38 C37 C36 110.5(4) yes . . .
C39 C37 C36 109.7(5) yes . . .
C41 C40 C45 114.9(5) yes . . .
C41 C40 S1 120.6(5) yes . . .
C45 C40 S1 124.5(4) yes . . .
C42 C41 F41 118.4(6) yes . . .
C42 C41 C40 122.1(6) yes . . .
F41 C41 C40 119.5(6) yes . . .
C43 C42 F42 120.7(6) yes . . .
C43 C42 C41 120.2(7) yes . . .
F42 C42 C41 119.1(7) yes . . .
C44 C43 F43 120.2(8) yes . . .
C44 C43 C42 119.9(7) yes . . .
F43 C43 C42 119.9(6) yes . . .
C45 C44 F44 120.9(6) yes . . .
C45 C44 C43 118.6(7) yes . . .
F44 C44 C43 120.5(7) yes . . .
F45 C45 C40 119.2(5) yes . . .
F45 C45 C44 116.5(6) yes . . .
C40 C45 C44 124.4(6) yes . . .
C53 C52 C51 102(2) yes . . .
C54 C53 C52 110(2) yes . . .
C55 C54 C53 121(1) yes . . .
C56 C55 C54 134(2) yes . . .
C57 C56 C55 121(1) yes . . .
N12 B1 N22 109.6(4) yes . . .
N12 B1 N32 110.3(4) yes . . .
N22 B1 N32 109.3(4) yes . . .

loop_
_geom_bond_atom_site_label_1
_geom_bond_atom_site_label_2
_geom_bond_distance
_geom_bond_publ_flag
_geom_bond_site_symmetry_1
_geom_bond_site_symmetry_2
Fe1 S1 2.288(2) yes . .
Fe1 N11 2.045(4) yes . .
Fe1 N21 2.073(4) yes . .
Fe1 N31 2.055(4) yes . .
S1 C40 1.749(6) yes . .
F41 C41 1.344(8) yes . .
F42 C42 1.360(8) yes . .
F43 C43 1.361(9) yes . .
F44 C44 1.341(9) yes . .
F45 C45 1.362(6) yes . .
N11 N12 1.388(5) yes . .
N11 C14 1.346(6) yes . .
N12 C16 1.359(6) yes . .
N12 B1 1.558(7) yes . .
N21 N22 1.389(5) yes . .
N21 C24 1.335(7) yes . .
N22 C26 1.356(7) yes . .
N22 B1 1.546(7) yes . .
N31 N32 1.390(5) yes . .
N31 C34 1.352(7) yes . .
N32 C36 1.365(6) yes . .
N32 B1 1.562(7) yes . .
C11 C13 1.519(8) yes . .
C12 C13 1.504(8) yes . .
C13 C14 1.503(7) yes . .
C14 C15 1.397(7) yes . .
C15 C16 1.384(7) yes . .
C16 C17 1.505(7) yes . .
C17 C18 1.47(1) yes . .
C17 C19 1.498(8) yes . .
C21 C23 1.470(9) yes . .
C22 C23 1.480(9) yes . .
C23 C24 1.504(7) yes . .
C24 C25 1.396(7) yes . .
C25 C26 1.384(7) yes . .
C26 C27 1.495(7) yes . .
C27 C28 1.542(8) yes . .
C27 C29 1.518(8) yes . .
C31 C33 1.479(9) yes . .
C32 C33 1.514(9) yes . .
C33 C34 1.502(7) yes . .
C34 C35 1.387(7) yes . .
C35 C36 1.381(7) yes . .
C36 C37 1.503(7) yes . .
C37 C38 1.516(8) yes . .
C37 C39 1.520(8) yes . .
C40 C41 1.393(8) yes . .
C40 C45 1.371(9) yes . .
C41 C42 1.37(1) yes . .
C42 C43 1.36(1) yes . .
C43 C44 1.37(1) yes . .
C44 C45 1.37(1) yes . .
C51 C52 1.54(4) yes . .
C52 C53 1.34(4) yes . .
C53 C54 1.53(3) yes . .
C54 C55 1.45(3) yes . .
C55 C56 1.33(4) yes . .
C56 C57 1.35(4) yes . .

loop_
_geom_torsion_atom_site_label_1
_geom_torsion_atom_site_label_2
_geom_torsion_atom_site_label_3
_geom_torsion_atom_site_label_4
_geom_torsion
_geom_torsion_publ_flag
_geom_torsion_site_symmetry_1
_geom_torsion_site_symmetry_2
_geom_torsion_site_symmetry_3
_geom_torsion_site_symmetry_4
N11 Fe1 S1 C40 -76.9(2) yes . . . .
S1 Fe1 N11 N12 -164.3(2) yes . . . .
S1 Fe1 N21 N22 -178.8(3) yes . . . .
S1 Fe1 N31 N32 159.7(2) yes . . . .
Fe1 S1 C40 C41 -175.9(5) yes . . . .
Fe1 N11 N12 C16 -175.2(3) yes . . . .
Fe1 N11 C14 C13 -7.6(8) yes . . . .
N11 N12 C16 C15 -0.8(6) yes . . . .
N11 N12 B1 N22 55.9(6) yes . . . .
N11 N12 B1 N32 -64.5(5) yes . . . .
Fe1 N21 N22 C26 -176.9(3) yes . . . .
Fe1 N21 C24 C23 -2.5(8) yes . . . .
N21 N22 C26 C25 0.1(5) yes . . . .
N21 N22 B1 N12 -60.5(5) yes . . . .
N21 N22 B1 N32 60.5(5) yes . . . .
Fe1 N31 N32 C36 179.6(3) yes . . . .
Fe1 N31 C34 C33 0.0(8) yes . . . .
N31 N32 C36 C35 -0.0(5) yes . . . .
N31 N32 B1 N12 59.7(5) yes . . . .
N31 N32 B1 N22 -60.9(5) yes . . . .
C11 C13 C14 N11 115.0(5) yes . . . .
C12 C13 C14 N11 -121.8(5) yes . . . .
N11 C14 C15 C16 -0.9(6) yes . . . .
C14 C15 C16 N12 1.1(6) yes . . . .
N12 C16 C17 C18 -74.8(7) yes . . . .
C21 C23 C24 N21 90.9(6) yes . . . .
C22 C23 C24 N21 -142.0(5) yes . . . .
N21 C24 C25 C26 0.4(6) yes . . . .
C24 C25 C26 N22 -0.3(6) yes . . . .
N22 C26 C27 C28 77.6(6) yes . . . .
C31 C33 C34 N31 70.8(6) yes . . . .
C32 C33 C34 N31 -166.9(4) yes . . . .
N31 C34 C35 C36 0.8(6) yes . . . .
C34 C35 C36 N32 -0.5(6) yes . . . .
N32 C36 C37 C38 118.2(6) yes . . . .
S1 C40 C41 F41 2.1(9) yes . . . .
S1 C40 C45 F45 -0.8(9) yes . . . .
S1 C40 C45 C44 178.3(6) yes . . . .
F41 C41 C42 F42 -1(1) yes . . . .
C40 C41 C42 F42 179.5(7) yes . . . .
F42 C42 C43 F43 1(1) yes . . . .
C41 C42 C43 F43 179(623) yes . . . .
F43 C43 C44 F44 0(1) yes . . . .
C42 C43 C44 F44 -178.4(7) yes . . . .
F44 C44 C45 F45 0(1) yes . . . .
F44 C44 C45 C40 -179(719) yes . . . .
C43 C44 C45 F45 179.0(6) yes . . . .
C43 C44 C45 C40 0(1) yes . . . .
C51 C52 C53 C54 174(1) yes . . . .
C52 C53 C54 C55 174(1) yes . . . .
C53 C54 C55 C56 -173(2) yes . . . .
C54 C55 C56 C57 -143(2) yes . . . .
